data_7247331
loop_
_publ_author_name
'Zhong, Yun-Jing'
'Ouyang, Zhi-Jian'
'Kuang, Xiao-Man'
'Li, You-Hong'
'Chen, Wen-Bin'
'Yang, Meng'
'Dong, Wen'

_publ_section_title
;
 Solvent effect on the structures of three manganese complexes based on
 azotetrazole-3-hydroxy-2-naphthoic acid: synthesis, structures, and
 magnetic and fluorescent properties
;
_journal_issue 39
_journal_name_full CrystEngComm
_journal_page_first 5524
_journal_page_last 5532
_journal_paper_doi 10.1039/D3CE00678F
_journal_volume 25
_journal_year 2023
_chemical_formula_moiety '2(C24.6 H23.80 Mn3 N12 O12.30 S0.3), 7.4(C2 H6 O S), H0.50'
_chemical_formula_sum 'C64 H93 Mn6 N24 O32.5 S8'
_chemical_formula_weight 2304.75
_space_group_crystal_system triclinic
_space_group_IT_number 2
_space_group_name_Hall '-P 1'
_space_group_name_H-M_alt 'P -1'
_atom_sites_solution_hydrogens mixed
_audit_creation_date 2022-04-15
_audit_creation_method
;
Olex2 1.5
(compiled 2022.04.07 svn.rca3783a0 for OlexSys, GUI svn.r6498)
;
_audit_update_record
;
2023-05-11 deposited with the CCDC.	2023-09-04 downloaded from the CCDC.
;
_cell_angle_alpha 82.3150(10)
_cell_angle_beta 79.293(2)
_cell_angle_gamma 72.4750(10)
_cell_formula_units_Z 1
_cell_length_a 10.6758(13)
_cell_length_b 12.4221(15)
_cell_length_c 19.041(2)
_cell_measurement_reflns_used 6740
_cell_measurement_temperature 100(2)
_cell_measurement_theta_max 27.250
_cell_measurement_theta_min 2.300
_cell_volume 2357.8(5)
_computing_cell_refinement 'SAINT v8.34A (Bruker, 2013)'
_computing_data_collection 'SAINT v8.34A (Bruker, 2013)'
_computing_data_reduction 'SAINT v8.34A (Bruker, 2013)'
_computing_molecular_graphics 'Olex2 1.5 (Dolomanov et al., 2009)'
_computing_publication_material 'Olex2 1.5 (Dolomanov et al., 2009)'
_computing_structure_refinement 'XL  (Sheldrick, 2008)'
_computing_structure_solution 'ShelXS (Sheldrick, 2008)'
_diffrn_ambient_temperature 100.15
_diffrn_measured_fraction_theta_full 0.995
_diffrn_measured_fraction_theta_max 0.928
_diffrn_measurement_device_type 'Bruker APEX-II CCD'
_diffrn_radiation_type MoK\a
_diffrn_radiation_wavelength 0.71073
_diffrn_reflns_av_R_equivalents 0.0258
_diffrn_reflns_av_unetI/netI 0.0472
_diffrn_reflns_Laue_measured_fraction_full 0.995
_diffrn_reflns_Laue_measured_fraction_max 0.928
_diffrn_reflns_limit_h_max 13
_diffrn_reflns_limit_h_min -13
_diffrn_reflns_limit_k_max 16
_diffrn_reflns_limit_k_min -15
_diffrn_reflns_limit_l_max 24
_diffrn_reflns_limit_l_min -24
_diffrn_reflns_number 19002
_diffrn_reflns_point_group_measured_fraction_full 0.995
_diffrn_reflns_point_group_measured_fraction_max 0.928
_diffrn_reflns_theta_full 25.242
_diffrn_reflns_theta_max 27.554
_diffrn_reflns_theta_min 1.092
_diffrn_source '\f and \w scans'
_diffrn_source_current 30.0
_diffrn_source_power 1.5
_diffrn_source_voltage 50.0
_exptl_absorpt_coefficient_mu 1.047
_exptl_absorpt_correction_T_max 0.846
_exptl_absorpt_correction_T_min 0.794
_exptl_absorpt_correction_type multi-scan
_exptl_absorpt_process_details
'SADABS-2014/3 (Bruker,2014/3) was used for absorption correction. wR2(int) was 0.0550 before and 0.0345 after correction. The Ratio of minimum to maximum transmission is 0.8830. The \l/2 correction factor is 0.00150.'
_exptl_crystal_colour 'clear light red'
_exptl_crystal_colour_lustre clear
_exptl_crystal_colour_modifier light
_exptl_crystal_colour_primary red
_exptl_crystal_density_diffrn 1.623
_exptl_crystal_description block
_exptl_crystal_F_000 1183
_exptl_crystal_size_max 0.22
_exptl_crystal_size_mid 0.2
_exptl_crystal_size_min 0.16
_refine_diff_density_max 1.421
_refine_diff_density_min -1.059
_refine_diff_density_rms 0.130
_refine_ls_extinction_method none
_refine_ls_goodness_of_fit_ref 1.018
_refine_ls_hydrogen_treatment constr
_refine_ls_matrix_type full
_refine_ls_number_parameters 717
_refine_ls_number_reflns 10085
_refine_ls_number_restraints 123
_refine_ls_restrained_S_all 1.038
_refine_ls_R_factor_all 0.0944
_refine_ls_R_factor_gt 0.0776
_refine_ls_shift/su_max 0.001
_refine_ls_shift/su_mean 0.000
_refine_ls_structure_factor_coef Fsqd
_refine_ls_weighting_details 'w=1/[\s^2^(Fo^2^)+(0.1000P)^2^+19.0000P] where P=(Fo^2^+2Fc^2^)/3'
_refine_ls_weighting_scheme calc
_refine_ls_wR_factor_gt 0.2045
_refine_ls_wR_factor_ref 0.2152
_reflns_Friedel_coverage 0.000
_reflns_number_gt 8258
_reflns_number_total 10085
_reflns_threshold_expression 'I > 2\s(I)'
_cod_data_source_file d3ce00678f2.cif
_cod_data_source_block 4
_cod_depositor_comments 'Adding full bibliography for 7247329--7247331.cif.'
_cod_original_cell_volume 2357.9(5)
_cod_original_formula_sum 'C64 H93 Mn6 N24 O32.50 S8'
_cod_database_code 7247331
_shelx_shelxl_version_number 2014/7
_shelx_space_group_comment
;
The symmetry employed for this shelxl refinement is uniquely defined
by the following loop, which should always be used as a source of
symmetry information in preference to the above space-group names.
They are only intended as comments.
;
_shelx_estimated_absorpt_t_max 0.850
_shelx_estimated_absorpt_t_min 0.802
_olex2_refinement_description
;
1. Restrained distances
 S5-C30
 1.78 with sigma of 0.01
 S4-C31 = S4-C32
 1.78 with sigma of 0.01
 S3-O16 = S4-O17
 1.5 with sigma of 0.01
 S3-C33 = S3-C34 = S4-C31 = S4-C32
 1.78 with sigma of 0.01
 S5-O18 = S6-O19
 1.5 with sigma of 0.01
 S6-C36 = S5-C29 = S5-C30 = S6-C35
 1.78 with sigma of 0.01
 O16-H14A
 1.8 with sigma of 0.01
 C29-C30
 2.7 with sigma of 0.01
 O17-C31 = O17-C32
 2.65 with sigma of 0.01
 S4-C31 \\sim S4-C32
 with sigma of 0.02
 S3-O16 \\sim S4-O17
 with sigma of 0.02
 S3-C33 \\sim S3-C34 \\sim S4-C31 \\sim S4-C32
 with sigma of 0.02
 S5-O18 \\sim S6-O19
 with sigma of 0.02
 S5-C29 \\sim S6-C36 \\sim S5-C30 \\sim S6-C35
 with sigma of 0.02
2. Uiso/Uaniso restraints and constraints
Uanis(O7) \\sim Ueq: with sigma of 0.001 and sigma for terminal atoms of 0.002
Uanis(O18) \\sim Ueq: with sigma of 0.001 and sigma for terminal atoms of 0.002
Uanis(O20) \\sim Ueq: with sigma of 0.001 and sigma for terminal atoms of 0.002
3. Rigid body (RIGU) restrains
 O16, S3, C33, C34
 with sigma for 1-2 distances of 0.001 and sigma for 1-3 distances of 0.002
 S4, O17, C31, C32
 with sigma for 1-2 distances of 0.001 and sigma for 1-3 distances of 0.002
 S6, C35, C36, O19
 with sigma for 1-2 distances of 0.001 and sigma for 1-3 distances of 0.002
 O18, S5, C29, C30
 with sigma for 1-2 distances of 0.001 and sigma for 1-3 distances of 0.002
 C28
 with sigma for 1-2 distances of 0.001 and sigma for 1-3 distances of 0.002
4. Others
 Fixed Sof: S5(0.6) S4(0.7) O17(0.7) O18(0.6) C29(0.6) H29A(0.6) H29B(0.6)
 H29C(0.6) C30(0.6) H30A(0.6) H30B(0.6) H30C(0.6) C31(0.7) H31A(0.7) H31B(0.7)
 H31C(0.7) C32(0.7) H32A(0.7) H32B(0.7) H32C(0.7) O14(0.42) H14A(0.42)
 H14B(0.42) S3(0.3) C33(0.3) H33A(0.3) H33B(0.3) H33C(0.3) C34(0.3) H34A(0.3)
 H34B(0.3) H34C(0.3) O16(0.3) S6(0.4) C35(0.4) H35A(0.4) H35B(0.4) H35C(0.4)
 C36(0.4) H36A(0.4) H36B(0.4) H36C(0.4) O19(0.4) O20(0.25) H20A(0.25)
 H20B(0.25) O15(0.58) H15A(0.58) H15B(0.58)
5.a Free rotating group:
 O14(H14A,H14B), O20(H20A,H20B), O15(H15A,H15B)
5.b Rotating group:
 O10(H10A,H10B), O3(H3A,H3B), O2(H2A,H2B), O11(H11A,H11B), O7(H7A,H7B)
5.c Aromatic/amide H refined with riding coordinates:
 C5(H5), C7(H7), C11(H11), C12(H12), C14(H14), C18(H18), C22(H22), C23(H23),
 C24(H24), C26(H26)
5.d Idealised Me refined as rotating group:
 C21(H21A,H21B,H21C), C25(H25A,H25B,H25C), C27(H27A,H27B,H27C), C28(H28A,H28B,
 H28C), C29(H29A,H29B,H29C), C30(H30A,H30B,H30C), C31(H31A,H31B,H31C), C32(H32A,
 H32B,H32C), C33(H33A,H33B,H33C), C34(H34A,H34B,H34C), C35(H35A,H35B,H35C),
 C36(H36A,H36B,H36C)
;
_olex2_submission_special_instructions 'No special instructions were received'

loop_
_space_group_symop_operation_xyz
'x, y, z'
'-x, -y, -z'

loop_
_atom_site_label
_atom_site_type_symbol
_atom_site_fract_x
_atom_site_fract_y
_atom_site_fract_z
_atom_site_U_iso_or_equiv
_atom_site_adp_type
_atom_site_occupancy
_atom_site_site_symmetry_order
_atom_site_calc_flag
_atom_site_refinement_flags_posn
_atom_site_refinement_flags_adp
_atom_site_refinement_flags_occupancy
_atom_site_disorder_assembly
_atom_site_disorder_group
Mn3 Mn 0.46386(8) 0.41780(6) 0.08056(4) 0.01380(19) Uani 1 1 d . . . . .
Mn1 Mn 0.56720(8) 0.06313(6) 0.41772(4) 0.01513(19) Uani 1 1 d . . . . .
Mn2 Mn 0.49732(8) 0.37821(6) 0.29342(4) 0.01580(19) Uani 1 1 d . . . . .
S2 S 0.99902(17) 0.22038(15) 0.36589(10) 0.0383(4) Uani 1 1 d . . . . .
S1 S 0.3173(2) -0.22391(18) 0.36293(10) 0.0432(5) Uani 1 1 d . . . . .
S5 S 0.9202(4) 0.1327(3) -0.07666(17) 0.0618(12) Uani 0.6 1 d D U P A 1
O9 O 0.5277(4) 0.5695(3) 0.03876(18) 0.0182(8) Uani 1 1 d . . . . .
O1 O 0.4119(4) 0.1042(3) 0.51837(19) 0.0171(8) Uani 1 1 d . . . . .
O8 O 0.5359(4) 0.4545(3) 0.17645(19) 0.0175(8) Uani 1 1 d . . . . .
O10 O 0.6576(4) 0.2916(3) 0.0719(2) 0.0224(8) Uani 1 1 d . . . . .
H10A H 0.6824 0.2741 0.1141 0.034 Uiso 1 1 d R U . . .
H10B H 0.7172 0.3218 0.0465 0.034 Uiso 1 1 d R U . . .
O4 O 0.4730(4) 0.2427(3) 0.3968(2) 0.0298(10) Uani 1 1 d . . . . .
O3 O 0.7277(5) 0.0927(4) 0.4617(2) 0.0304(10) Uani 1 1 d . . . . .
H3A H 0.6978 0.1167 0.5045 0.046 Uiso 1 1 d R U . . .
H3B H 0.7530 0.1487 0.4364 0.046 Uiso 1 1 d R U . . .
O2 O 0.4271(4) 0.0300(3) 0.3587(2) 0.0263(9) Uani 1 1 d . . . . .
H2A H 0.3650 0.0075 0.3887 0.039 Uiso 1 1 d R U . . .
H2B H 0.3832 0.0934 0.3370 0.039 Uiso 1 1 d R U . . .
O11 O 0.2675(4) 0.5401(3) 0.1075(2) 0.0301(10) Uani 1 1 d . . . . .
H11A H 0.2064 0.5047 0.1165 0.045 Uiso 1 1 d R U . . .
H11B H 0.2478 0.5865 0.0700 0.045 Uiso 1 1 d R U . . .
O6 O 0.4378(5) 0.5692(3) 0.2612(2) 0.0314(10) Uani 1 1 d . . . . .
N7 N 0.6202(4) 0.6886(4) -0.1738(2) 0.0161(9) Uani 1 1 d . . . . .
O5 O 0.3601(5) 0.4184(3) 0.3935(2) 0.0339(11) Uani 1 1 d . . . . .
S4 S 1.0105(3) 0.4257(4) 0.0743(3) 0.0853(13) Uani 0.7 1 d D U P B 1
N4 N 0.1763(5) -0.0871(4) 0.7901(2) 0.0201(10) Uani 1 1 d . . . . .
N6 N 0.2577(5) 0.0846(4) 0.6406(2) 0.0182(9) Uani 1 1 d . . . . .
N10 N 0.7236(5) 0.8201(4) -0.2163(2) 0.0211(10) Uani 1 1 d . . . . .
N2 N 0.3413(5) -0.2173(4) 0.7381(2) 0.0195(9) Uani 1 1 d . . . . .
N5 N 0.1859(5) 0.0669(4) 0.7009(2) 0.0179(9) Uani 1 1 d . . . . .
N8 N 0.6338(4) 0.6982(4) -0.2453(2) 0.0170(9) Uani 1 1 d . . . . .
N11 N 0.6730(5) 0.7880(4) -0.0876(2) 0.0199(9) Uani 1 1 d . . . . .
N12 N 0.6164(4) 0.7233(4) -0.0427(2) 0.0155(9) Uani 1 1 d . . . . .
N3 N 0.2499(4) -0.1971(4) 0.7956(2) 0.0204(10) Uani 1 1 d . . . . .
N9 N 0.6967(5) 0.7766(4) -0.2708(2) 0.0210(10) Uani 1 1 d . . . . .
N1 N 0.3323(4) -0.1225(4) 0.6941(2) 0.0172(9) Uani 1 1 d . . . . .
O12 O 0.2731(6) -0.1130(4) 0.3985(3) 0.0451(13) Uani 1 1 d . . . . .
O13 O 0.8517(5) 0.2477(5) 0.3943(3) 0.0480(14) Uani 1 1 d . . . . .
O7 O 0.6555(6) 0.4186(5) 0.3369(3) 0.0490(13) Uani 1 1 d . U . . .
H7A H 0.7109 0.3561 0.3519 0.073 Uiso 1 1 d R U . . .
H7B H 0.7036 0.4481 0.3019 0.073 Uiso 1 1 d R U . . .
C1 C 0.5625(6) 0.8359(4) 0.1371(3) 0.0197(11) Uani 1 1 d . . . . .
C2 C 0.2308(5) -0.0455(4) 0.7276(3) 0.0149(10) Uani 1 1 d . . . . .
C3 C 0.6029(5) 0.8330(4) 0.0623(3) 0.0180(10) Uani 1 1 d . . . . .
C4 C 0.5439(5) 0.6489(4) 0.0705(3) 0.0172(10) Uani 1 1 d . . . . .
C5 C 0.5605(6) 0.9293(5) 0.1728(3) 0.0243(12) Uani 1 1 d . . . . .
H5 H 0.5323 0.9300 0.2231 0.029 Uiso 1 1 calc R U . . .
C6 C 0.4917(6) 0.5543(4) 0.1979(3) 0.0183(11) Uani 1 1 d . . . . .
C7 C 0.6441(6) 0.9265(5) 0.0251(3) 0.0239(12) Uani 1 1 d . . . . .
H7 H 0.6737 0.9271 -0.0252 0.029 Uiso 1 1 calc R U . . .
C8 C 0.6743(5) 0.7638(4) -0.1578(3) 0.0166(10) Uani 1 1 d . . . . .
C9 C 0.5926(5) 0.7382(4) 0.0291(3) 0.0173(10) Uani 1 1 d . . . . .
C10 C 0.5160(6) 0.6523(4) 0.1479(3) 0.0180(10) Uani 1 1 d . . . . .
C11 C 0.5224(6) 0.7434(5) 0.1772(3) 0.0222(11) Uani 1 1 d . . . . .
H11 H 0.4987 0.7459 0.2277 0.027 Uiso 1 1 calc R U . . .
C12 C 0.5991(6) 1.0187(5) 0.1349(3) 0.0244(12) Uani 1 1 d . . . . .
H12 H 0.5969 1.0819 0.1587 0.029 Uiso 1 1 calc R U . . .
C13 C 0.3193(5) 0.1942(4) 0.5387(3) 0.0174(10) Uani 1 1 d . . . . .
C14 C 0.6417(6) 1.0164(5) 0.0611(3) 0.0257(12) Uani 1 1 d . . . . .
H14 H 0.6697 1.0781 0.0351 0.031 Uiso 1 1 calc R U . . .
C15 C 0.3027(6) 0.3025(4) 0.4962(3) 0.0192(11) Uani 1 1 d . . . . .
C16 C 0.2299(6) 0.1911(4) 0.6048(3) 0.0207(11) Uani 1 1 d . . . . .
C17 C 0.3841(5) 0.3220(4) 0.4254(3) 0.0175(10) Uani 1 1 d . . . . .
O17 O 1.0409(9) 0.4605(9) 0.1396(6) 0.075(3) Uani 0.7 1 d D U P B 1
C18 C 0.2033(6) 0.3957(4) 0.5204(3) 0.0268(13) Uani 1 1 d . . . . .
H18 H 0.1933 0.4654 0.4916 0.032 Uiso 1 1 calc R U . . .
C19 C 0.1159(7) 0.3934(5) 0.5852(3) 0.0289(14) Uani 1 1 d . . . . .
C20 C 0.1242(6) 0.2895(5) 0.6286(3) 0.0294(14) Uani 1 1 d . . . . .
O18 O 0.8373(9) 0.2427(7) -0.0448(5) 0.0441(18) Uani 0.6 1 d D U P A 1
C21 C 1.0822(7) 0.1637(7) 0.4409(4) 0.0427(17) Uani 1 1 d . . . . .
H21A H 1.0571 0.2203 0.4761 0.064 Uiso 1 1 calc R U . . .
H21B H 1.1785 0.1439 0.4251 0.064 Uiso 1 1 calc R U . . .
H21C H 1.0570 0.0958 0.4628 0.064 Uiso 1 1 calc R U . . .
C22 C -0.0729(8) 0.4945(6) 0.6672(4) 0.046(2) Uani 1 1 d . . . . .
H22 H -0.1366 0.5630 0.6811 0.056 Uiso 1 1 calc R U . . .
C23 C 0.0291(8) 0.2932(6) 0.6916(4) 0.049(2) Uani 1 1 d . . . . .
H23 H 0.0324 0.2263 0.7227 0.059 Uiso 1 1 calc R U . . .
C24 C 0.0172(8) 0.4933(5) 0.6057(4) 0.0406(18) Uani 1 1 d . . . . .
H24 H 0.0132 0.5617 0.5759 0.049 Uiso 1 1 calc R U . . .
C25 C 1.0384(8) 0.0937(7) 0.3231(4) 0.0466(19) Uani 1 1 d . . . . .
H25A H 1.0052 0.0370 0.3558 0.070 Uiso 1 1 calc R U . . .
H25B H 1.1351 0.0649 0.3101 0.070 Uiso 1 1 calc R U . . .
H25C H 0.9967 0.1089 0.2797 0.070 Uiso 1 1 calc R U . . .
C26 C -0.0692(9) 0.3928(6) 0.7089(4) 0.055(2) Uani 1 1 d . . . . .
H26 H -0.1349 0.3914 0.7500 0.066 Uiso 1 1 calc R U . . .
C27 C 0.2246(10) -0.3079(7) 0.4162(6) 0.063(3) Uani 1 1 d . . . . .
H27A H 0.2281 -0.3042 0.4669 0.095 Uiso 1 1 calc R U . . .
H27B H 0.2618 -0.3865 0.4038 0.095 Uiso 1 1 calc R U . . .
H27C H 0.1321 -0.2799 0.4077 0.095 Uiso 1 1 calc R U . . .
C28 C 0.4687(11) -0.2945(11) 0.3858(7) 0.092(4) Uani 1 1 d . . . . .
H28A H 0.5285 -0.2464 0.3720 0.137 Uiso 1 1 calc R U . . .
H28B H 0.5053 -0.3641 0.3609 0.137 Uiso 1 1 calc R U . . .
H28C H 0.4596 -0.3140 0.4378 0.137 Uiso 1 1 calc R U . . .
C29 C 1.0580(11) 0.1806(13) -0.1229(7) 0.069(3) Uani 0.6 1 d D U P A 1
H29A H 1.0265 0.2457 -0.1568 0.103 Uiso 0.6 1 calc R U P A 1
H29B H 1.1225 0.1193 -0.1490 0.103 Uiso 0.6 1 calc R U P A 1
H29C H 1.1006 0.2032 -0.0881 0.103 Uiso 0.6 1 calc R U P A 1
C30 C 0.8576(14) 0.1137(14) -0.1536(5) 0.074(3) Uani 0.6 1 d D U P A 1
H30A H 0.7741 0.0936 -0.1382 0.111 Uiso 0.6 1 calc R U P A 1
H30B H 0.9228 0.0529 -0.1799 0.111 Uiso 0.6 1 calc R U P A 1
H30C H 0.8416 0.1843 -0.1849 0.111 Uiso 0.6 1 calc R U P A 1
C31 C 1.0003(18) 0.2841(8) 0.0941(11) 0.103(5) Uani 0.7 1 d D U P B 1
H31A H 1.0882 0.2332 0.1008 0.154 Uiso 0.7 1 calc R U P B 1
H31B H 0.9700 0.2614 0.0544 0.154 Uiso 0.7 1 calc R U P B 1
H31C H 0.9372 0.2796 0.1382 0.154 Uiso 0.7 1 calc R U P B 1
C32 C 0.8396(8) 0.4976(16) 0.0692(9) 0.095(5) Uani 0.7 1 d D U P B 1
H32A H 0.7861 0.4904 0.1164 0.143 Uiso 0.7 1 calc R U P B 1
H32B H 0.8091 0.4640 0.0343 0.143 Uiso 0.7 1 calc R U P B 1
H32C H 0.8299 0.5779 0.0542 0.143 Uiso 0.7 1 calc R U P B 1
O14 O 0.7779(13) 0.4371(13) 0.2458(9) 0.060(4) Uani 0.42 1 d G . P C 2
H14A H 0.8422 0.3812 0.2600 0.090 Uiso 0.42 1 d DG U P C 2
H14B H 0.7192 0.4052 0.2394 0.090 Uiso 0.42 1 d G U P C 2
S3 S 1.0035(6) 0.4067(7) 0.1551(4) 0.0521(18) Uani 0.3 1 d D U P C 2
C33 C 1.047(3) 0.520(2) 0.0993(15) 0.056(5) Uani 0.3 1 d D U P C 2
H33A H 1.1396 0.4935 0.0761 0.083 Uiso 0.3 1 calc R U P C 2
H33B H 1.0370 0.5820 0.1283 0.083 Uiso 0.3 1 calc R U P C 2
H33C H 0.9888 0.5459 0.0627 0.083 Uiso 0.3 1 calc R U P C 2
C34 C 0.977(4) 0.317(3) 0.0974(17) 0.062(5) Uani 0.3 1 d D U P C 2
H34A H 0.9430 0.3626 0.0552 0.093 Uiso 0.3 1 calc R U P C 2
H34B H 0.9119 0.2785 0.1231 0.093 Uiso 0.3 1 calc R U P C 2
H34C H 1.0610 0.2606 0.0822 0.093 Uiso 0.3 1 calc R U P C 2
O16 O 0.8553(11) 0.4629(19) 0.1749(15) 0.076(4) Uani 0.3 1 d D U P C 2
S6 S 0.8814(8) 0.1668(7) -0.1211(5) 0.089(2) Uani 0.4 1 d D U P D 2
C35 C 0.857(4) 0.0308(16) -0.116(2) 0.103(7) Uani 0.4 1 d D U P D 2
H35A H 0.9275 -0.0164 -0.1494 0.154 Uiso 0.4 1 calc R U P D 2
H35B H 0.7704 0.0383 -0.1299 0.154 Uiso 0.4 1 calc R U P D 2
H35C H 0.8598 -0.0047 -0.0674 0.154 Uiso 0.4 1 calc R U P D 2
C36 C 1.0435(16) 0.141(3) -0.0995(18) 0.094(6) Uani 0.4 1 d D U P D 2
H36A H 1.0443 0.1106 -0.0493 0.140 Uiso 0.4 1 calc R U P D 2
H36B H 1.0683 0.2117 -0.1068 0.140 Uiso 0.4 1 calc R U P D 2
H36C H 1.1072 0.0855 -0.1306 0.140 Uiso 0.4 1 calc R U P D 2
O19 O 0.7826(12) 0.2271(9) -0.0607(6) 0.036(3) Uani 0.4 1 d D U P D 2
O20 O 0.5000 -0.5000 0.5000 0.091(7) Uani 0.5 2 d GS U P . .
H20A H 0.5352 -0.5125 0.4558 0.136 Uiso 0.25 1 d G U P . .
H20B H 0.4859 -0.4275 0.5014 0.136 Uiso 0.25 1 d G U P . .
O15 O 0.8114(9) 0.5498(10) 0.2449(6) 0.054(3) Uani 0.58 1 d G . P . .
H15A H 0.8850 0.5008 0.2285 0.081 Uiso 0.58 1 d G U P C 1
H15B H 0.8347 0.5871 0.2733 0.081 Uiso 0.58 1 d G U P C 1

loop_
_atom_site_aniso_label
_atom_site_aniso_U_11
_atom_site_aniso_U_22
_atom_site_aniso_U_33
_atom_site_aniso_U_23
_atom_site_aniso_U_13
_atom_site_aniso_U_12
Mn3 0.0225(4) 0.0102(4) 0.0093(4) 0.0000(3) 0.0012(3) -0.0081(3)
Mn1 0.0203(4) 0.0092(4) 0.0110(4) -0.0001(3) 0.0043(3) -0.0013(3)
Mn2 0.0224(4) 0.0109(4) 0.0112(4) 0.0006(3) 0.0022(3) -0.0039(3)
S2 0.0289(8) 0.0378(9) 0.0472(10) 0.0047(8) -0.0013(7) -0.0143(7)
S1 0.0524(11) 0.0569(12) 0.0311(9) -0.0182(8) 0.0068(8) -0.0331(10)
S5 0.085(3) 0.0345(14) 0.0170(13) 0.0104(11) 0.0146(14) 0.0364(15)
O9 0.037(2) 0.0131(17) 0.0097(16) -0.0007(13) -0.0006(15) -0.0160(16)
O1 0.0222(19) 0.0087(16) 0.0136(17) -0.0005(13) 0.0059(14) 0.0005(14)
O8 0.030(2) 0.0092(16) 0.0132(17) 0.0008(13) -0.0008(15) -0.0075(15)
O10 0.0205(19) 0.030(2) 0.0159(19) -0.0058(16) 0.0012(15) -0.0062(16)
O4 0.042(3) 0.0129(18) 0.021(2) -0.0002(15) 0.0152(18) 0.0013(17)
O3 0.044(3) 0.034(2) 0.019(2) -0.0037(18) -0.0015(18) -0.021(2)
O2 0.032(2) 0.021(2) 0.026(2) 0.0082(16) -0.0067(17) -0.0116(17)
O11 0.034(2) 0.018(2) 0.031(2) 0.0004(17) -0.0038(19) 0.0013(18)
O6 0.056(3) 0.020(2) 0.016(2) -0.0004(16) 0.0059(19) -0.016(2)
N7 0.022(2) 0.015(2) 0.011(2) -0.0005(16) 0.0041(17) -0.0088(18)
O5 0.052(3) 0.0132(19) 0.021(2) 0.0047(16) 0.0161(19) -0.0012(19)
S4 0.0271(15) 0.115(3) 0.119(3) -0.055(3) -0.0102(17) -0.0093(17)
N4 0.020(2) 0.017(2) 0.016(2) 0.0026(17) 0.0054(18) -0.0023(18)
N6 0.022(2) 0.013(2) 0.015(2) -0.0016(17) 0.0032(17) -0.0031(18)
N10 0.023(2) 0.022(2) 0.017(2) 0.0050(18) 0.0022(18) -0.0108(19)
N2 0.021(2) 0.019(2) 0.015(2) 0.0025(17) 0.0016(17) -0.0050(18)
N5 0.022(2) 0.016(2) 0.012(2) -0.0007(16) 0.0014(17) -0.0045(18)
N8 0.018(2) 0.018(2) 0.013(2) 0.0017(17) 0.0033(16) -0.0072(18)
N11 0.029(2) 0.020(2) 0.015(2) 0.0045(18) -0.0041(18) -0.014(2)
N12 0.018(2) 0.014(2) 0.015(2) 0.0024(16) -0.0007(17) -0.0076(17)
N3 0.017(2) 0.019(2) 0.019(2) 0.0032(18) 0.0025(18) -0.0023(18)
N9 0.023(2) 0.022(2) 0.016(2) 0.0034(18) 0.0029(18) -0.0086(19)
N1 0.017(2) 0.014(2) 0.016(2) -0.0006(17) 0.0031(17) -0.0019(17)
O12 0.076(4) 0.045(3) 0.027(2) -0.003(2) -0.001(2) -0.039(3)
O13 0.028(3) 0.049(3) 0.061(3) 0.016(3) -0.001(2) -0.013(2)
O7 0.047(2) 0.045(2) 0.058(2) -0.0075(16) -0.0148(16) -0.0117(16)
C1 0.028(3) 0.013(2) 0.018(3) -0.001(2) -0.004(2) -0.006(2)
C2 0.014(2) 0.015(2) 0.014(2) -0.0028(19) 0.0025(18) -0.0027(19)
C3 0.023(3) 0.015(2) 0.018(3) 0.000(2) -0.006(2) -0.008(2)
C4 0.025(3) 0.012(2) 0.015(2) -0.0028(19) 0.000(2) -0.008(2)
C5 0.039(3) 0.019(3) 0.019(3) -0.006(2) -0.008(2) -0.009(2)
C6 0.028(3) 0.014(2) 0.014(2) -0.0002(19) -0.001(2) -0.008(2)
C7 0.038(3) 0.018(3) 0.021(3) 0.000(2) -0.008(2) -0.015(2)
C8 0.016(2) 0.016(2) 0.016(2) 0.0027(19) 0.0019(19) -0.007(2)
C9 0.023(3) 0.013(2) 0.016(2) 0.0009(19) -0.003(2) -0.007(2)
C10 0.028(3) 0.012(2) 0.014(2) 0.0002(19) -0.001(2) -0.007(2)
C11 0.035(3) 0.017(3) 0.015(3) -0.004(2) -0.001(2) -0.007(2)
C12 0.027(3) 0.013(2) 0.037(3) -0.007(2) -0.010(2) -0.006(2)
C13 0.022(3) 0.011(2) 0.014(2) -0.0021(19) 0.003(2) 0.000(2)
C14 0.038(3) 0.016(3) 0.029(3) 0.003(2) -0.012(3) -0.014(2)
C15 0.027(3) 0.012(2) 0.013(2) 0.0001(19) 0.005(2) -0.003(2)
C16 0.028(3) 0.011(2) 0.016(3) 0.0002(19) 0.004(2) 0.000(2)
C17 0.024(3) 0.013(2) 0.012(2) -0.0005(19) 0.003(2) -0.004(2)
O17 0.033(5) 0.080(6) 0.115(5) -0.038(4) -0.020(4) -0.003(4)
C18 0.039(3) 0.009(2) 0.021(3) 0.003(2) 0.006(2) 0.002(2)
C19 0.038(3) 0.014(3) 0.023(3) 0.000(2) 0.009(3) 0.001(2)
C20 0.034(3) 0.015(3) 0.025(3) -0.001(2) 0.011(3) 0.004(2)
O18 0.040(2) 0.038(2) 0.036(2) -0.0014(16) 0.0062(17) 0.0066(15)
C21 0.035(4) 0.050(4) 0.042(4) -0.015(3) -0.010(3) -0.002(3)
C22 0.054(5) 0.023(3) 0.036(4) 0.001(3) 0.016(3) 0.012(3)
C23 0.064(5) 0.022(3) 0.032(4) 0.003(3) 0.025(3) 0.011(3)
C24 0.052(4) 0.015(3) 0.033(4) -0.003(3) 0.016(3) 0.008(3)
C25 0.043(4) 0.064(5) 0.043(4) -0.012(4) 0.001(3) -0.033(4)
C26 0.059(5) 0.032(4) 0.040(4) 0.001(3) 0.034(4) 0.010(3)
C27 0.062(6) 0.034(4) 0.094(7) -0.018(4) 0.014(5) -0.023(4)
C28 0.075(7) 0.108(9) 0.091(8) -0.071(8) -0.023(6) 0.009(7)
C29 0.084(4) 0.053(6) 0.025(5) 0.007(4) 0.013(3) 0.028(4)
C30 0.095(7) 0.059(7) 0.028(4) 0.002(4) 0.010(4) 0.023(6)
C31 0.022(7) 0.114(4) 0.175(13) -0.056(4) -0.006(7) -0.008(4)
C32 0.030(3) 0.134(8) 0.122(11) -0.056(8) -0.013(4) -0.003(4)
O14 0.031(7) 0.066(9) 0.085(11) -0.027(8) 0.004(7) -0.014(7)
S3 0.025(3) 0.071(5) 0.060(4) 0.016(3) -0.011(3) -0.018(3)
C33 0.038(9) 0.081(7) 0.056(8) 0.018(6) -0.022(7) -0.032(7)
C34 0.027(10) 0.082(9) 0.079(9) 0.004(7) -0.013(7) -0.020(8)
O16 0.030(4) 0.083(8) 0.110(11) 0.004(7) -0.005(4) -0.019(4)
S6 0.079(4) 0.084(5) 0.083(5) -0.044(4) 0.044(4) -0.009(4)
C35 0.096(12) 0.083(6) 0.113(17) -0.041(7) 0.025(10) -0.014(6)
C36 0.077(5) 0.074(12) 0.110(15) -0.046(12) 0.033(6) -0.004(5)
O19 0.032(5) 0.027(5) 0.037(5) -0.004(4) 0.010(4) 0.001(4)
O20 0.091(7) 0.091(7) 0.091(7) -0.007(2) -0.014(2) -0.026(3)
O15 0.036(5) 0.069(7) 0.064(7) 0.009(5) -0.007(5) -0.031(5)

loop_
_atom_type_symbol
_atom_type_description
_atom_type_scat_dispersion_real
_atom_type_scat_dispersion_imag
_atom_type_scat_source
C C 0.0033 0.0016 'International Tables Vol C Tables 4.2.6.8 and 6.1.1.4'
H H 0.0000 0.0000 'International Tables Vol C Tables 4.2.6.8 and 6.1.1.4'
Mn Mn 0.3368 0.7283 'International Tables Vol C Tables 4.2.6.8 and 6.1.1.4'
N N 0.0061 0.0033 'International Tables Vol C Tables 4.2.6.8 and 6.1.1.4'
O O 0.0106 0.0060 'International Tables Vol C Tables 4.2.6.8 and 6.1.1.4'
S S 0.1246 0.1234 'International Tables Vol C Tables 4.2.6.8 and 6.1.1.4'

loop_
_geom_angle_atom_site_label_1
_geom_angle_atom_site_label_2
_geom_angle_atom_site_label_3
_geom_angle
_geom_angle_site_symmetry_1
_geom_angle_site_symmetry_3
_geom_angle_publ_flag
O9 Mn3 O9 73.96(14) . 2_665 ?
O9 Mn3 O8 149.33(13) 2_665 . ?
O9 Mn3 O8 78.48(13) . . ?
O9 Mn3 O11 84.18(16) . . ?
O9 Mn3 N7 134.03(14) 2_665 2_665 ?
O9 Mn3 N7 150.34(15) . 2_665 ?
O9 Mn3 N12 141.19(14) . 2_665 ?
O9 Mn3 N12 67.56(13) 2_665 2_665 ?
O8 Mn3 N7 75.87(14) . 2_665 ?
O8 Mn3 N12 140.04(13) . 2_665 ?
O10 Mn3 O9 90.41(15) . 2_665 ?
O10 Mn3 O9 99.16(15) . . ?
O10 Mn3 O8 80.86(14) . . ?
O10 Mn3 O11 171.06(16) . . ?
O10 Mn3 N7 91.26(15) . 2_665 ?
O10 Mn3 N12 86.24(15) . 2_665 ?
O11 Mn3 O9 98.50(16) . 2_665 ?
O11 Mn3 O8 91.76(15) . . ?
O11 Mn3 N7 81.98(16) . 2_665 ?
O11 Mn3 N12 96.38(16) . 2_665 ?
N7 Mn3 N12 66.73(15) 2_665 2_665 ?
O1 Mn1 O1 76.12(14) 2_656 . ?
O1 Mn1 N6 68.49(14) 2_656 2_656 ?
O1 Mn1 N6 144.55(14) . 2_656 ?
O1 Mn1 N1 134.30(14) 2_656 2_656 ?
O1 Mn1 N1 149.52(14) . 2_656 ?
O4 Mn1 O1 153.40(14) . 2_656 ?
O4 Mn1 O1 77.41(13) . . ?
O4 Mn1 O3 93.05(18) . . ?
O4 Mn1 O2 88.07(17) . . ?
O4 Mn1 N6 138.03(15) . 2_656 ?
O4 Mn1 N1 72.12(15) . 2_656 ?
O3 Mn1 O1 91.87(15) . 2_656 ?
O3 Mn1 O1 95.34(15) . . ?
O3 Mn1 O2 171.46(16) . . ?
O3 Mn1 N6 84.13(16) . 2_656 ?
O3 Mn1 N1 86.71(16) . 2_656 ?
O2 Mn1 O1 90.90(14) . 2_656 ?
O2 Mn1 O1 93.17(15) . . ?
O2 Mn1 N6 89.37(16) . 2_656 ?
O2 Mn1 N1 85.57(16) . 2_656 ?
N1 Mn1 N6 65.92(15) 2_656 2_656 ?
O8 Mn2 O4 161.52(13) . . ?
O6 Mn2 O8 56.92(13) . . ?
O6 Mn2 O4 140.79(14) . . ?
O5 Mn2 O8 139.99(15) . . ?
O5 Mn2 O4 54.98(14) . . ?
O5 Mn2 O6 86.46(15) . . ?
O5 Mn2 N2 131.40(15) . 2_656 ?
O5 Mn2 N8 95.84(18) . 2_665 ?
O5 Mn2 O7 90.7(2) . . ?
N2 Mn2 O8 88.31(14) 2_656 . ?
N2 Mn2 O4 76.64(14) 2_656 . ?
N2 Mn2 O6 140.14(16) 2_656 . ?
N2 Mn2 N8 83.69(17) 2_656 2_665 ?
N8 Mn2 O8 82.13(14) 2_665 . ?
N8 Mn2 O4 85.57(16) 2_665 . ?
N8 Mn2 O6 107.42(17) 2_665 . ?
O7 Mn2 O8 99.06(19) . . ?
O7 Mn2 O4 90.3(2) . . ?
O7 Mn2 O6 82.63(19) . . ?
O7 Mn2 N2 84.70(19) . 2_656 ?
O7 Mn2 N8 168.29(19) . 2_665 ?
O13 S2 C21 106.3(3) . . ?
O13 S2 C25 105.5(3) . . ?
C25 S2 C21 98.0(4) . . ?
O12 S1 C27 104.5(4) . . ?
O12 S1 C28 106.1(4) . . ?
C28 S1 C27 98.6(6) . . ?
O18 S5 C29 98.0(7) . . ?
O18 S5 C30 110.5(7) . . ?
C29 S5 C30 97.9(5) . . ?
Mn3 O9 Mn3 106.04(14) . 2_665 ?
C4 O9 Mn3 131.9(3) . . ?
C4 O9 Mn3 121.6(3) . 2_665 ?
Mn1 O1 Mn1 103.88(14) 2_656 . ?
C13 O1 Mn1 134.4(3) . . ?
C13 O1 Mn1 121.4(3) . 2_656 ?
Mn3 O8 Mn2 126.76(16) . . ?
C6 O8 Mn3 118.9(3) . . ?
C6 O8 Mn2 90.0(3) . . ?
Mn3 O10 H10A 109.5 . . ?
Mn3 O10 H10B 109.3 . . ?
H10A O10 H10B 104.4 . . ?
Mn1 O4 Mn2 132.99(18) . . ?
C17 O4 Mn1 140.2(3) . . ?
C17 O4 Mn2 86.8(3) . . ?
Mn1 O3 H3A 109.8 . . ?
Mn1 O3 H3B 109.8 . . ?
H3A O3 H3B 104.2 . . ?
Mn1 O2 H2A 110.0 . . ?
Mn1 O2 H2B 110.0 . . ?
H2A O2 H2B 104.0 . . ?
Mn3 O11 H11A 109.5 . . ?
Mn3 O11 H11B 109.5 . . ?
H11A O11 H11B 104.4 . . ?
C6 O6 Mn2 91.8(3) . . ?
N8 N7 Mn3 137.7(3) . 2_665 ?
C8 N7 Mn3 117.2(3) . 2_665 ?
C8 N7 N8 105.1(4) . . ?
C17 O5 Mn2 98.7(3) . . ?
O17 S4 C31 107.3(6) . . ?
O17 S4 C32 106.6(5) . . ?
C31 S4 C32 99.6(9) . . ?
C2 N4 N3 103.7(4) . . ?
N5 N6 Mn1 123.1(3) . 2_656 ?
N5 N6 C16 119.5(4) . . ?
C16 N6 Mn1 117.3(3) . 2_656 ?
N9 N10 C8 103.5(4) . . ?
N3 N2 Mn2 131.1(3) . 2_656 ?
N3 N2 N1 110.0(4) . . ?
N1 N2 Mn2 118.9(3) . 2_656 ?
N6 N5 C2 110.0(4) . . ?
N7 N8 Mn2 115.8(3) . 2_665 ?
N9 N8 Mn2 132.8(3) . 2_665 ?
N9 N8 N7 108.8(4) . . ?
N12 N11 C8 109.2(4) . . ?
N11 N12 Mn3 122.4(3) . 2_665 ?
N11 N12 C9 120.0(4) . . ?
C9 N12 Mn3 117.6(3) . 2_665 ?
N2 N3 N4 109.2(4) . . ?
N8 N9 N10 110.0(4) . . ?
N2 N1 Mn1 139.1(3) . 2_656 ?
C2 N1 Mn1 116.8(3) . 2_656 ?
C2 N1 N2 104.1(4) . . ?
Mn2 O7 H7A 109.7 . . ?
Mn2 O7 H7B 109.0 . . ?
H7A O7 H7B 104.3 . . ?
C3 C1 C5 121.2(5) . . ?
C3 C1 C11 119.4(5) . . ?
C5 C1 C11 119.5(5) . . ?
N4 C2 N5 123.0(5) . . ?
N1 C2 N4 113.0(4) . . ?
N1 C2 N5 124.0(4) . . ?
C1 C3 C7 117.0(5) . . ?
C1 C3 C9 117.6(5) . . ?
C7 C3 C9 125.3(5) . . ?
O9 C4 C9 120.2(5) . . ?
O9 C4 C10 122.5(4) . . ?
C9 C4 C10 117.4(4) . . ?
C1 C5 H5 120.0 . . ?
C12 C5 C1 120.1(5) . . ?
C12 C5 H5 120.0 . . ?
O8 C6 C10 119.1(5) . . ?
O6 C6 O8 120.6(5) . . ?
O6 C6 C10 120.0(5) . . ?
C3 C7 H7 119.6 . . ?
C14 C7 C3 120.7(5) . . ?
C14 C7 H7 119.6 . . ?
N7 C8 N10 112.6(5) . . ?
N7 C8 N11 124.3(4) . . ?
N10 C8 N11 123.0(5) . . ?
N12 C9 C3 127.1(5) . . ?
N12 C9 C4 111.0(4) . . ?
C4 C9 C3 121.8(5) . . ?
C4 C10 C6 122.7(4) . . ?
C11 C10 C4 119.4(5) . . ?
C11 C10 C6 117.7(5) . . ?
C1 C11 H11 117.9 . . ?
C10 C11 C1 124.1(5) . . ?
C10 C11 H11 118.0 . . ?
C5 C12 H12 120.2 . . ?
C5 C12 C14 119.5(5) . . ?
C14 C12 H12 120.2 . . ?
O1 C13 C15 121.6(4) . . ?
O1 C13 C16 121.1(4) . . ?
C16 C13 C15 117.2(4) . . ?
C7 C14 C12 121.4(5) . . ?
C7 C14 H14 119.3 . . ?
C12 C14 H14 119.3 . . ?
C13 C15 C17 125.0(5) . . ?
C18 C15 C13 119.3(5) . . ?
C18 C15 C17 115.6(5) . . ?
N6 C16 C13 111.5(4) . . ?
N6 C16 C20 125.9(5) . . ?
C13 C16 C20 122.6(5) . . ?
O4 C17 C15 121.2(5) . . ?
O5 C17 O4 119.4(5) . . ?
O5 C17 C15 119.3(5) . . ?
C15 C18 H18 118.1 . . ?
C15 C18 C19 123.8(5) . . ?
C19 C18 H18 118.1 . . ?
C18 C19 C20 119.8(5) . . ?
C18 C19 C24 119.7(5) . . ?
C24 C19 C20 120.4(5) . . ?
C19 C20 C16 117.1(5) . . ?
C23 C20 C16 126.4(5) . . ?
C23 C20 C19 116.5(5) . . ?
S2 C21 H21A 109.5 . . ?
S2 C21 H21B 109.5 . . ?
S2 C21 H21C 109.5 . . ?
H21A C21 H21B 109.5 . . ?
H21A C21 H21C 109.5 . . ?
H21B C21 H21C 109.5 . . ?
C24 C22 H22 120.7 . . ?
C24 C22 C26 118.5(6) . . ?
C26 C22 H22 120.7 . . ?
C20 C23 H23 119.3 . . ?
C26 C23 C20 121.5(6) . . ?
C26 C23 H23 119.3 . . ?
C19 C24 H24 119.1 . . ?
C22 C24 C19 121.8(6) . . ?
C22 C24 H24 119.1 . . ?
S2 C25 H25A 109.5 . . ?
S2 C25 H25B 109.5 . . ?
S2 C25 H25C 109.5 . . ?
H25A C25 H25B 109.5 . . ?
H25A C25 H25C 109.5 . . ?
H25B C25 H25C 109.5 . . ?
C22 C26 C23 121.2(6) . . ?
C22 C26 H26 119.4 . . ?
C23 C26 H26 119.4 . . ?
S1 C27 H27A 109.5 . . ?
S1 C27 H27B 109.5 . . ?
S1 C27 H27C 109.5 . . ?
H27A C27 H27B 109.5 . . ?
H27A C27 H27C 109.5 . . ?
H27B C27 H27C 109.5 . . ?
S1 C28 H28A 109.5 . . ?
S1 C28 H28B 109.5 . . ?
S1 C28 H28C 109.5 . . ?
H28A C28 H28B 109.5 . . ?
H28A C28 H28C 109.5 . . ?
H28B C28 H28C 109.5 . . ?
S5 C29 H29A 109.5 . . ?
S5 C29 H29B 109.5 . . ?
S5 C29 H29C 109.5 . . ?
H29A C29 H29B 109.5 . . ?
H29A C29 H29C 109.5 . . ?
H29B C29 H29C 109.5 . . ?
S5 C30 H30A 109.5 . . ?
S5 C30 H30B 109.5 . . ?
S5 C30 H30C 109.5 . . ?
H30A C30 H30B 109.5 . . ?
H30A C30 H30C 109.5 . . ?
H30B C30 H30C 109.5 . . ?
S4 C31 H31A 109.5 . . ?
S4 C31 H31B 109.5 . . ?
S4 C31 H31C 109.5 . . ?
H31A C31 H31B 109.5 . . ?
H31A C31 H31C 109.5 . . ?
H31B C31 H31C 109.5 . . ?
S4 C32 H32A 109.5 . . ?
S4 C32 H32B 109.5 . . ?
S4 C32 H32C 109.5 . . ?
H32A C32 H32B 109.5 . . ?
H32A C32 H32C 109.5 . . ?
H32B C32 H32C 109.5 . . ?
H7B O14 H14A 98.4 . . ?
H7B O14 H14B 78.1 . . ?
H14A O14 H14B 104.5 . . ?
O15 O14 H7B 94.8 . . ?
O15 O14 H14A 109.5 . . ?
O15 O14 H14B 145.9 . . ?
C33 S3 C34 106.5(17) . . ?
O16 S3 C33 98.8(14) . . ?
O16 S3 C34 92.7(17) . . ?
S3 C33 H33A 109.5 . . ?
S3 C33 H33B 109.5 . . ?
S3 C33 H33C 109.5 . . ?
H33A C33 H33B 109.5 . . ?
H33A C33 H33C 109.5 . . ?
H33B C33 H33C 109.5 . . ?
S3 C34 H34A 109.5 . . ?
S3 C34 H34B 109.5 . . ?
S3 C34 H34C 109.5 . . ?
H34A C34 H34B 109.5 . . ?
H34A C34 H34C 109.5 . . ?
H34B C34 H34C 109.5 . . ?
S3 O16 O15 115.6(15) . . ?
C35 S6 C36 104.9(18) . . ?
O19 S6 C35 105.8(12) . . ?
O19 S6 C36 107.7(13) . . ?
S6 C35 H35A 109.5 . . ?
S6 C35 H35B 109.5 . . ?
S6 C35 H35C 109.5 . . ?
H35A C35 H35B 109.5 . . ?
H35A C35 H35C 109.5 . . ?
H35B C35 H35C 109.5 . . ?
S6 C36 H36A 109.5 . . ?
S6 C36 H36B 109.5 . . ?
S6 C36 H36C 109.5 . . ?
H36A C36 H36B 109.5 . . ?
H36A C36 H36C 109.5 . . ?
H36B C36 H36C 109.5 . . ?
H20A O20 H20B 104.3 . . ?
O14 O15 O16 53.9(10) . . ?
H15A O15 H15B 104.5 . . ?

loop_
_geom_bond_atom_site_label_1
_geom_bond_atom_site_label_2
_geom_bond_distance
_geom_bond_site_symmetry_2
_geom_bond_publ_flag
Mn3 O9 2.195(3) . ?
Mn3 O9 2.243(4) 2_665 ?
Mn3 O8 2.256(4) . ?
Mn3 O10 2.180(4) . ?
Mn3 O11 2.204(4) . ?
Mn3 N7 2.280(4) 2_665 ?
Mn3 N12 2.407(4) 2_665 ?
Mn1 O1 2.292(3) . ?
Mn1 O1 2.235(3) 2_656 ?
Mn1 O4 2.169(4) . ?
Mn1 O3 2.183(4) . ?
Mn1 O2 2.189(4) . ?
Mn1 N6 2.408(4) 2_656 ?
Mn1 N1 2.332(4) 2_656 ?
Mn2 O8 2.315(3) . ?
Mn2 O4 2.443(4) . ?
Mn2 O6 2.293(4) . ?
Mn2 O5 2.192(4) . ?
Mn2 N2 2.278(5) 2_656 ?
Mn2 N8 2.283(5) 2_665 ?
Mn2 O7 2.220(5) . ?
S2 O13 1.515(5) . ?
S2 C21 1.774(7) . ?
S2 C25 1.771(8) . ?
S1 O12 1.523(5) . ?
S1 C27 1.750(9) . ?
S1 C28 1.697(11) . ?
S5 O18 1.520(6) . ?
S5 C29 1.789(7) . ?
S5 C30 1.789(6) . ?
O9 Mn3 2.243(4) 2_665 ?
O9 C4 1.292(6) . ?
O1 Mn1 2.235(3) 2_656 ?
O1 C13 1.299(6) . ?
O8 C6 1.280(6) . ?
O10 H10A 0.8712 . ?
O10 H10B 0.8719 . ?
O4 C17 1.247(6) . ?
O3 H3A 0.8762 . ?
O3 H3B 0.8750 . ?
O2 H2A 0.8789 . ?
O2 H2B 0.8795 . ?
O11 H11A 0.8715 . ?
O11 H11B 0.8711 . ?
O6 C6 1.248(7) . ?
N7 Mn3 2.280(4) 2_665 ?
N7 N8 1.335(6) . ?
N7 C8 1.329(7) . ?
O5 C17 1.244(6) . ?
S4 O17 1.489(7) . ?
S4 C31 1.781(6) . ?
S4 C32 1.789(6) . ?
N4 N3 1.357(6) . ?
N4 C2 1.334(6) . ?
N6 Mn1 2.408(4) 2_656 ?
N6 N5 1.290(6) . ?
N6 C16 1.378(7) . ?
N10 N9 1.343(7) . ?
N10 C8 1.343(6) . ?
N2 Mn2 2.278(5) 2_656 ?
N2 N3 1.320(6) . ?
N2 N1 1.340(6) . ?
N5 C2 1.390(7) . ?
N8 Mn2 2.283(5) 2_665 ?
N8 N9 1.334(6) . ?
N11 N12 1.288(6) . ?
N11 C8 1.405(7) . ?
N12 Mn3 2.407(4) 2_665 ?
N12 C9 1.371(7) . ?
N1 Mn1 2.332(4) 2_656 ?
N1 C2 1.333(6) . ?
O7 H7A 0.8727 . ?
O7 H7B 0.8735 . ?
C1 C3 1.411(7) . ?
C1 C5 1.414(7) . ?
C1 C11 1.424(7) . ?
C3 C7 1.420(7) . ?
C3 C9 1.450(7) . ?
C4 C9 1.443(7) . ?
C4 C10 1.452(7) . ?
C5 H5 0.9500 . ?
C5 C12 1.369(8) . ?
C6 C10 1.498(7) . ?
C7 H7 0.9500 . ?
C7 C14 1.377(8) . ?
C10 C11 1.350(7) . ?
C11 H11 0.9500 . ?
C12 H12 0.9500 . ?
C12 C14 1.396(9) . ?
C13 C15 1.454(7) . ?
C13 C16 1.435(7) . ?
C14 H14 0.9500 . ?
C15 C17 1.495(7) . ?
C15 C18 1.379(7) . ?
C16 C20 1.450(8) . ?
C18 H18 0.9500 . ?
C18 C19 1.404(8) . ?
C19 C20 1.425(8) . ?
C19 C24 1.411(8) . ?
C20 C23 1.416(8) . ?
C21 H21A 0.9800 . ?
C21 H21B 0.9800 . ?
C21 H21C 0.9800 . ?
C22 H22 0.9500 . ?
C22 C24 1.370(9) . ?
C22 C26 1.393(10) . ?
C23 H23 0.9500 . ?
C23 C26 1.393(9) . ?
C24 H24 0.9500 . ?
C25 H25A 0.9800 . ?
C25 H25B 0.9800 . ?
C25 H25C 0.9800 . ?
C26 H26 0.9500 . ?
C27 H27A 0.9800 . ?
C27 H27B 0.9800 . ?
C27 H27C 0.9800 . ?
C28 H28A 0.9800 . ?
C28 H28B 0.9800 . ?
C28 H28C 0.9800 . ?
C29 H29A 0.9800 . ?
C29 H29B 0.9800 . ?
C29 H29C 0.9800 . ?
C30 H30A 0.9800 . ?
C30 H30B 0.9800 . ?
C30 H30C 0.9800 . ?
C31 H31A 0.9800 . ?
C31 H31B 0.9800 . ?
C31 H31C 0.9800 . ?
C32 H32A 0.9800 . ?
C32 H32B 0.9800 . ?
C32 H32C 0.9800 . ?
O14 H7B 1.2037 . ?
O14 H14A 0.8701 . ?
O14 H14B 0.8694 . ?
O14 O15 1.543(18) . ?
S3 C33 1.766(9) . ?
S3 C34 1.778(9) . ?
S3 O16 1.522(9) . ?
C33 H33A 0.9800 . ?
C33 H33B 0.9800 . ?
C33 H33C 0.9800 . ?
C34 H34A 0.9800 . ?
C34 H34B 0.9800 . ?
C34 H34C 0.9800 . ?
O16 O15 1.73(3) . ?
S6 C35 1.774(9) . ?
S6 C36 1.777(9) . ?
S6 O19 1.517(7) . ?
C35 H35A 0.9800 . ?
C35 H35B 0.9800 . ?
C35 H35C 0.9800 . ?
C36 H36A 0.9800 . ?
C36 H36B 0.9800 . ?
C36 H36C 0.9800 . ?
O20 H20A 0.8694 . ?
O20 H20B 0.8700 . ?
O15 H15A 0.8702 . ?
O15 H15B 0.8698 . ?

loop_
_geom_torsion_atom_site_label_1
_geom_torsion_atom_site_label_2
_geom_torsion_atom_site_label_3
_geom_torsion_atom_site_label_4
_geom_torsion
_geom_torsion_site_symmetry_1
_geom_torsion_site_symmetry_2
_geom_torsion_site_symmetry_3
_geom_torsion_site_symmetry_4
_geom_torsion_publ_flag
Mn3 O9 C4 C9 177.6(4) . . . . ?
Mn3 O9 C4 C9 -11.7(7) 2_665 . . . ?
Mn3 O9 C4 C10 168.9(4) 2_665 . . . ?
Mn3 O9 C4 C10 -1.8(8) . . . . ?
Mn3 O8 C6 O6 124.8(5) . . . . ?
Mn3 O8 C6 C10 -60.5(6) . . . . ?
Mn3 N7 N8 Mn2 17.9(6) 2_665 . . 2_665 ?
Mn3 N7 N8 N9 -178.2(4) 2_665 . . . ?
Mn3 N7 C8 N10 178.5(3) 2_665 . . . ?
Mn3 N7 C8 N11 -5.5(7) 2_665 . . . ?
Mn3 N12 C9 C3 -164.6(4) 2_665 . . . ?
Mn3 N12 C9 C4 11.0(6) 2_665 . . . ?
Mn1 O1 C13 C15 -5.0(8) . . . . ?
Mn1 O1 C13 C15 -178.1(4) 2_656 . . . ?
Mn1 O1 C13 C16 175.8(4) . . . . ?
Mn1 O1 C13 C16 2.7(7) 2_656 . . . ?
Mn1 O4 C17 O5 179.7(5) . . . . ?
Mn1 O4 C17 C15 -2.5(10) . . . . ?
Mn1 N6 N5 C2 3.8(6) 2_656 . . . ?
Mn1 N6 C16 C13 -3.1(6) 2_656 . . . ?
Mn1 N6 C16 C20 176.3(5) 2_656 . . . ?
Mn1 N1 C2 N4 178.0(4) 2_656 . . . ?
Mn1 N1 C2 N5 -2.3(7) 2_656 . . . ?
Mn2 O8 C6 O6 -8.3(6) . . . . ?
Mn2 O8 C6 C10 166.3(5) . . . . ?
Mn2 O4 C17 O5 -3.4(6) . . . . ?
Mn2 O4 C17 C15 174.5(5) . . . . ?
Mn2 O6 C6 O8 8.4(6) . . . . ?
Mn2 O6 C6 C10 -166.2(5) . . . . ?
Mn2 O5 C17 O4 3.8(6) . . . . ?
Mn2 O5 C17 C15 -174.1(4) . . . . ?
Mn2 N2 N3 N4 179.7(4) 2_656 . . . ?
Mn2 N2 N1 Mn1 3.2(7) 2_656 . . 2_656 ?
Mn2 N2 N1 C2 -179.6(3) 2_656 . . . ?
Mn2 N8 N9 N10 159.4(4) 2_665 . . . ?
O9 C4 C9 N12 -0.4(7) . . . . ?
O9 C4 C9 C3 175.5(5) . . . . ?
O9 C4 C10 C6 12.1(9) . . . . ?
O9 C4 C10 C11 -173.5(5) . . . . ?
O1 C13 C15 C17 2.0(9) . . . . ?
O1 C13 C15 C18 -179.6(6) . . . . ?
O1 C13 C16 N6 0.5(8) . . . . ?
O1 C13 C16 C20 -179.0(6) . . . . ?
O8 C6 C10 C4 22.4(8) . . . . ?
O8 C6 C10 C11 -152.2(5) . . . . ?
O6 C6 C10 C4 -162.9(6) . . . . ?
O6 C6 C10 C11 22.5(8) . . . . ?
N7 N8 N9 N10 -0.7(6) . . . . ?
N6 N5 C2 N4 178.7(5) . . . . ?
N6 N5 C2 N1 -1.0(7) . . . . ?
N6 C16 C20 C19 177.2(6) . . . . ?
N6 C16 C20 C23 -1.6(12) . . . . ?
N2 N1 C2 N4 0.1(6) . . . . ?
N2 N1 C2 N5 179.8(5) . . . . ?
N5 N6 C16 C13 -179.5(5) . . . . ?
N5 N6 C16 C20 -0.1(9) . . . . ?
N8 N7 C8 N10 -0.9(6) . . . . ?
N8 N7 C8 N11 175.2(5) . . . . ?
N11 N12 C9 C3 11.5(8) . . . . ?
N11 N12 C9 C4 -172.9(5) . . . . ?
N12 N11 C8 N7 2.4(7) . . . . ?
N12 N11 C8 N10 178.1(5) . . . . ?
N3 N4 C2 N5 -179.3(5) . . . . ?
N3 N4 C2 N1 0.4(6) . . . . ?
N3 N2 N1 Mn1 -177.8(4) . . . 2_656 ?
N3 N2 N1 C2 -0.6(6) . . . . ?
N9 N10 C8 N7 0.4(6) . . . . ?
N9 N10 C8 N11 -175.7(5) . . . . ?
N1 N2 N3 N4 0.9(6) . . . . ?
C1 C3 C7 C14 -1.2(9) . . . . ?
C1 C3 C9 N12 174.6(5) . . . . ?
C1 C3 C9 C4 -0.5(8) . . . . ?
C1 C5 C12 C14 -0.7(9) . . . . ?
C2 N4 N3 N2 -0.8(6) . . . . ?
C3 C1 C5 C12 -0.5(9) . . . . ?
C3 C1 C11 C10 -2.2(9) . . . . ?
C3 C7 C14 C12 0.0(9) . . . . ?
C4 C10 C11 C1 -3.6(9) . . . . ?
C5 C1 C3 C7 1.4(8) . . . . ?
C5 C1 C3 C9 -175.5(5) . . . . ?
C5 C1 C11 C10 177.4(6) . . . . ?
C5 C12 C14 C7 0.9(9) . . . . ?
C6 C10 C11 C1 171.1(5) . . . . ?
C7 C3 C9 N12 -2.0(9) . . . . ?
C7 C3 C9 C4 -177.1(5) . . . . ?
C8 N7 N8 Mn2 -163.0(3) . . . 2_665 ?
C8 N7 N8 N9 1.0(6) . . . . ?
C8 N10 N9 N8 0.2(6) . . . . ?
C8 N11 N12 Mn3 1.8(6) . . . 2_665 ?
C8 N11 N12 C9 -174.1(5) . . . . ?
C9 C3 C7 C14 175.4(6) . . . . ?
C9 C4 C10 C6 -167.4(5) . . . . ?
C9 C4 C10 C11 7.1(8) . . . . ?
C10 C4 C9 N12 179.1(5) . . . . ?
C10 C4 C9 C3 -5.1(8) . . . . ?
C11 C1 C3 C7 -178.9(5) . . . . ?
C11 C1 C3 C9 4.2(8) . . . . ?
C11 C1 C5 C12 179.8(6) . . . . ?
C13 C15 C17 O4 1.5(9) . . . . ?
C13 C15 C17 O5 179.4(6) . . . . ?
C13 C15 C18 C19 0.8(10) . . . . ?
C13 C16 C20 C19 -3.4(10) . . . . ?
C13 C16 C20 C23 177.8(7) . . . . ?
C15 C13 C16 N6 -178.8(5) . . . . ?
C15 C13 C16 C20 1.7(9) . . . . ?
C15 C18 C19 C20 -2.5(11) . . . . ?
C15 C18 C19 C24 179.9(7) . . . . ?
C16 N6 N5 C2 -180.0(5) . . . . ?
C16 C13 C15 C17 -178.7(5) . . . . ?
C16 C13 C15 C18 -0.4(8) . . . . ?
C16 C20 C23 C26 -179.5(8) . . . . ?
C17 C15 C18 C19 179.3(6) . . . . ?
C18 C15 C17 O4 -176.9(6) . . . . ?
C18 C15 C17 O5 1.0(8) . . . . ?
C18 C19 C20 C16 3.7(10) . . . . ?
C18 C19 C20 C23 -177.4(7) . . . . ?
C18 C19 C24 C22 177.8(8) . . . . ?
C19 C20 C23 C26 1.6(13) . . . . ?
C20 C19 C24 C22 0.2(13) . . . . ?
C20 C23 C26 C22 -3.9(16) . . . . ?
C24 C19 C20 C16 -178.8(7) . . . . ?
C24 C19 C20 C23 0.2(11) . . . . ?
C24 C22 C26 C23 4.3(15) . . . . ?
C26 C22 C24 C19 -2.4(14) . . . . ?
S3 O16 O15 O14 -113.6(19) . . . . ?
C33 S3 O16 O15 -82.8(18) . . . . ?
C34 S3 O16 O15 170.0(18) . . . . ?
